data_7034823
loop_
_publ_author_name
'Bent, S. J.'
'Mahon, M. F.'
'Webster, R. L.'

_publ_section_title
;
 Copper malonamide complexes and their use in azide-alkyne cycloaddition
 reactions.
;
_journal_issue 22
_journal_name_full 'Dalton transactions (Cambridge, England : 2003)'
_journal_page_first 10253
_journal_page_last 10258
_journal_paper_doi 10.1039/c5dt01312g
_journal_volume 44
_journal_year 2015
_chemical_formula_sum 'C21 H26 B Cu0.5 F4 N2 O3'
_chemical_formula_weight 473.02
_chemical_name_systematic
; 
 ? 
;
_space_group_IT_number 2
_symmetry_cell_setting triclinic
_symmetry_space_group_name_Hall '-P 1'
_symmetry_space_group_name_H-M 'P -1'
_atom_sites_solution_hydrogens geom
_atom_sites_solution_primary direct
_atom_sites_solution_secondary difmap
_audit_creation_method SHELXL-97
_audit_update_record
;
2015-02-23 deposited with the CCDC.
2015-05-05 downloaded from the CCDC.
;
_cell_angle_alpha 79.821(3)
_cell_angle_beta 77.423(3)
_cell_angle_gamma 73.676(3)
_cell_formula_units_Z 2
_cell_length_a 9.6068(3)
_cell_length_b 10.6220(4)
_cell_length_c 11.5052(5)
_cell_measurement_reflns_used 6944
_cell_measurement_temperature 150.00(10)
_cell_measurement_theta_max 71.8370
_cell_measurement_theta_min 4.3700
_cell_volume 1091.27(7)
_computing_cell_refinement
;
CrysAlisPro, Agilent Technologies,
Version 1.171.37.33 (release 27-03-2014 CrysAlis171 .NET)
(compiled Mar 27 2014,17:12:48)
;
_computing_data_collection
;
CrysAlisPro, Agilent Technologies,
Version 1.171.37.33 (release 27-03-2014 CrysAlis171 .NET)
(compiled Mar 27 2014,17:12:48)
;
_computing_data_reduction
;
CrysAlisPro, Agilent Technologies,
Version 1.171.37.33 (release 27-03-2014 CrysAlis171 .NET)
(compiled Mar 27 2014,17:12:48)
;
_computing_molecular_graphics 'ORTEX (Pat McArdle 1995)'
_computing_publication_material 'SHELXL-97 (Sheldrick, 1997)'
_computing_structure_refinement 'SHELXL-97 (Sheldrick, 1997)'
_computing_structure_solution 'SHELXS-97 (Sheldrick, 1990)'
_diffrn_ambient_temperature 150.00(10)
_diffrn_detector_area_resol_mean 8.1150
_diffrn_measured_fraction_theta_full 0.994
_diffrn_measured_fraction_theta_max 0.994
_diffrn_measurement_device_type 'SuperNova, Dual, Cu at zero, EosS2'
_diffrn_measurement_method '\w scans'
_diffrn_radiation_monochromator mirror
_diffrn_radiation_source 'fine-focus sealed tube'
_diffrn_radiation_type 'Cu K\a'
_diffrn_radiation_wavelength 1.54184
_diffrn_reflns_av_R_equivalents 0.0326
_diffrn_reflns_av_sigmaI/netI 0.0377
_diffrn_reflns_limit_h_max 10
_diffrn_reflns_limit_h_min -11
_diffrn_reflns_limit_k_max 13
_diffrn_reflns_limit_k_min -13
_diffrn_reflns_limit_l_max 14
_diffrn_reflns_limit_l_min -14
_diffrn_reflns_number 10480
_diffrn_reflns_theta_full 71.98
_diffrn_reflns_theta_max 71.98
_diffrn_reflns_theta_min 4.37
_exptl_absorpt_coefficient_mu 1.454
_exptl_absorpt_correction_T_max 1.00000
_exptl_absorpt_correction_T_min 0.84598
_exptl_absorpt_correction_type multi-scan
_exptl_absorpt_process_details
;
CrysAlisPro, Agilent Technologies,
Version 1.171.37.33 (release 27-03-2014 CrysAlis171 .NET)
(compiled Mar 27 2014,17:12:48)
Empirical absorption correction using spherical harmonics,
 implemented in SCALE3 ABSPACK scaling algorithm.
Empirical absorption correction using spherical harmonics,
 implemented in SCALE3 ABSPACK scaling algorithm.
;
_exptl_crystal_colour 'very-pale aqua'
_exptl_crystal_density_diffrn 1.440
_exptl_crystal_density_method 'not measured'
_exptl_crystal_description block
_exptl_crystal_F_000 491
_exptl_crystal_size_max 0.2158
_exptl_crystal_size_mid 0.1483
_exptl_crystal_size_min 0.1259
_refine_diff_density_max 0.627
_refine_diff_density_min -0.413
_refine_diff_density_rms 0.067
_refine_ls_extinction_method none
_refine_ls_goodness_of_fit_ref 1.055
_refine_ls_hydrogen_treatment mixed
_refine_ls_matrix_type full
_refine_ls_number_parameters 294
_refine_ls_number_reflns 4254
_refine_ls_number_restraints 2
_refine_ls_restrained_S_all 1.055
_refine_ls_R_factor_all 0.0504
_refine_ls_R_factor_gt 0.0478
_refine_ls_shift/su_max 0.000
_refine_ls_shift/su_mean 0.000
_refine_ls_structure_factor_coef Fsqd
_refine_ls_weighting_details 'calc w=1/[\s^2^(Fo^2^)+(0.0827P)^2^+0.4439P] where P=(Fo^2^+2Fc^2^)/3'
_refine_ls_weighting_scheme calc
_refine_ls_wR_factor_gt 0.1321
_refine_ls_wR_factor_ref 0.1356
_reflns_number_gt 3948
_reflns_number_total 4254
_reflns_threshold_expression >2sigma(I)
_cod_data_source_file c5dt01312g2.cif
_cod_data_source_block s14rlw1a
_cod_depositor_comments 'Adding full bibliography for 7034822--7034823.cif.'
_cod_original_sg_symbol_H-M P-1
_cod_original_formula_sum 'C21 H26 B Cu0.50 F4 N2 O3'
_cod_database_code 7034823

loop_
_symmetry_equiv_pos_as_xyz
'x, y, z'
'-x, -y, -z'

loop_
_atom_site_label
_atom_site_type_symbol
_atom_site_fract_x
_atom_site_fract_y
_atom_site_fract_z
_atom_site_U_iso_or_equiv
_atom_site_adp_type
_atom_site_occupancy
_atom_site_symmetry_multiplicity
_atom_site_calc_flag
_atom_site_refinement_flags
Cu1 Cu 0.0000 0.5000 0.0000 0.02518(15) Uani 1 2 d S
F1 F 0.49201(18) -0.23005(15) 0.18556(14) 0.0523(4) Uani 1 1 d .
F2 F 0.2449(2) -0.1705(3) 0.2233(2) 0.0959(8) Uani 1 1 d .
F3 F 0.3712(2) -0.02490(15) 0.22968(16) 0.0606(5) Uani 1 1 d .
F4 F 0.3645(2) -0.08619(15) 0.05303(14) 0.0640(5) Uani 1 1 d .
O1 O 0.06064(15) 0.40313(14) 0.14846(12) 0.0282(3) Uani 1 1 d .
O2 O 0.06607(15) 0.33835(13) -0.08068(12) 0.0283(3) Uani 1 1 d .
O3 O 0.23207(15) 0.55198(15) -0.06462(12) 0.0306(3) Uani 1 1 d .
N1 N 0.18344(19) 0.22941(17) 0.25841(15) 0.0279(3) Uani 1 1 d D
N2 N 0.16487(19) 0.11970(17) -0.07472(15) 0.0286(3) Uani 1 1 d D
C1 C 0.1580(2) 0.29667(18) 0.15408(16) 0.0239(4) Uani 1 1 d .
C2 C 0.2513(2) 0.24050(19) 0.04218(17) 0.0251(4) Uani 1 1 d .
H2A H 0.3112 0.1503 0.0641 0.030 Uiso 1 1 calc R
H2B H 0.3193 0.2963 0.0022 0.030 Uiso 1 1 calc R
C3 C 0.15347(19) 0.23565(19) -0.04281(16) 0.0242(4) Uani 1 1 d .
C4 C 0.1012(2) 0.2751(2) 0.37337(17) 0.0310(4) Uani 1 1 d .
H4A H 0.0930 0.1973 0.4336 0.037 Uiso 1 1 calc R
H4B H 0.0002 0.3258 0.3629 0.037 Uiso 1 1 calc R
C5 C 0.1726(2) 0.3605(2) 0.41994(16) 0.0278(4) Uani 1 1 d .
C6 C 0.1566(3) 0.4930(2) 0.37432(19) 0.0355(5) Uani 1 1 d .
H6 H 0.0996 0.5308 0.3130 0.043 Uiso 1 1 calc R
C7 C 0.2234(3) 0.5702(3) 0.4180(2) 0.0471(6) Uani 1 1 d .
H7 H 0.2132 0.6605 0.3860 0.056 Uiso 1 1 calc R
C8 C 0.3049(3) 0.5160(3) 0.5083(2) 0.0508(7) Uani 1 1 d .
H8 H 0.3499 0.5693 0.5386 0.061 Uiso 1 1 calc R
C9 C 0.3211(3) 0.3846(3) 0.5545(2) 0.0494(6) Uani 1 1 d .
H9 H 0.3777 0.3472 0.6162 0.059 Uiso 1 1 calc R
C10 C 0.2546(3) 0.3074(2) 0.51042(19) 0.0373(5) Uani 1 1 d .
H10 H 0.2653 0.2171 0.5426 0.045 Uiso 1 1 calc R
C11 C 0.0780(2) 0.1009(2) -0.1570(2) 0.0356(5) Uani 1 1 d .
H11A H 0.0250 0.1885 -0.1923 0.043 Uiso 1 1 calc R
H11B H 0.0032 0.0545 -0.1110 0.043 Uiso 1 1 calc R
C12 C 0.1700(2) 0.02276(18) -0.25715(17) 0.0271(4) Uani 1 1 d .
C13 C 0.0978(2) -0.0164(2) -0.3317(2) 0.0352(5) Uani 1 1 d .
H13 H -0.0068 0.0028 -0.3165 0.042 Uiso 1 1 calc R
C14 C 0.1774(3) -0.0833(3) -0.4278(2) 0.0420(5) Uani 1 1 d .
H14 H 0.1269 -0.1079 -0.4791 0.050 Uiso 1 1 calc R
C15 C 0.3299(3) -0.1147(3) -0.4497(2) 0.0440(5) Uani 1 1 d .
H15 H 0.3844 -0.1614 -0.5151 0.053 Uiso 1 1 calc R
C16 C 0.4020(3) -0.0771(3) -0.3750(2) 0.0417(5) Uani 1 1 d .
H16 H 0.5066 -0.0988 -0.3890 0.050 Uiso 1 1 calc R
C17 C 0.3228(2) -0.0078(2) -0.27969(19) 0.0334(4) Uani 1 1 d .
H17 H 0.3735 0.0187 -0.2298 0.040 Uiso 1 1 calc R
C18 C 0.2934(3) 0.5578(3) -0.1901(2) 0.0410(5) Uani 1 1 d .
H18A H 0.2320 0.6320 -0.2363 0.049 Uiso 1 1 calc R
H18B H 0.2998 0.4744 -0.2205 0.049 Uiso 1 1 calc R
C19 C 0.4444(3) 0.5782(3) -0.2008(2) 0.0426(5) Uani 1 1 d .
H19A H 0.4732 0.6298 -0.2785 0.051 Uiso 1 1 calc R
H19B H 0.5189 0.4927 -0.1932 0.051 Uiso 1 1 calc R
C20 C 0.4271(3) 0.6557(2) -0.0953(2) 0.0384(5) Uani 1 1 d .
H20A H 0.5038 0.6125 -0.0456 0.046 Uiso 1 1 calc R
H20B H 0.4341 0.7476 -0.1245 0.046 Uiso 1 1 calc R
C21 C 0.2738(3) 0.6536(2) -0.0237(2) 0.0396(5) Uani 1 1 d .
H21A H 0.2762 0.6336 0.0633 0.048 Uiso 1 1 calc R
H21B H 0.2030 0.7402 -0.0384 0.048 Uiso 1 1 calc R
B1 B 0.3689(3) -0.1295(2) 0.1740(2) 0.0304(5) Uani 1 1 d .
H1 H 0.253(2) 0.1427(13) 0.257(3) 0.044(7) Uiso 1 1 d D
H2 H 0.233(2) 0.0447(17) -0.038(2) 0.038(7) Uiso 1 1 d D

loop_
_atom_site_aniso_label
_atom_site_aniso_U_11
_atom_site_aniso_U_22
_atom_site_aniso_U_33
_atom_site_aniso_U_23
_atom_site_aniso_U_13
_atom_site_aniso_U_12
Cu1 0.0285(2) 0.0216(2) 0.0247(2) -0.00757(15) -0.00876(15) 0.00088(16)
F1 0.0510(8) 0.0401(8) 0.0552(9) -0.0118(6) -0.0176(7) 0.0155(7)
F2 0.0493(11) 0.1141(19) 0.1220(19) 0.0230(15) -0.0130(11) -0.0418(12)
F3 0.0787(12) 0.0393(8) 0.0672(10) -0.0242(7) -0.0429(9) 0.0132(8)
F4 0.1078(15) 0.0366(8) 0.0414(8) -0.0067(6) -0.0311(8) 0.0067(8)
O1 0.0305(7) 0.0265(7) 0.0257(6) -0.0074(5) -0.0076(5) 0.0005(6)
O2 0.0303(7) 0.0252(7) 0.0296(7) -0.0101(5) -0.0100(5) 0.0001(5)
O3 0.0316(7) 0.0337(7) 0.0297(7) -0.0102(6) -0.0027(5) -0.0115(6)
N1 0.0298(8) 0.0256(8) 0.0289(8) -0.0035(6) -0.0097(6) -0.0044(7)
N2 0.0281(8) 0.0255(8) 0.0348(8) -0.0111(7) -0.0100(6) -0.0028(6)
C1 0.0232(8) 0.0229(9) 0.0289(9) -0.0069(7) -0.0079(7) -0.0062(7)
C2 0.0229(8) 0.0242(9) 0.0293(9) -0.0083(7) -0.0072(7) -0.0029(7)
C3 0.0216(8) 0.0261(9) 0.0249(8) -0.0071(7) -0.0023(7) -0.0050(7)
C4 0.0307(10) 0.0349(10) 0.0265(9) -0.0010(8) -0.0044(7) -0.0091(8)
C5 0.0255(9) 0.0313(10) 0.0232(8) -0.0065(7) -0.0003(7) -0.0027(8)
C6 0.0429(12) 0.0332(11) 0.0276(9) -0.0061(8) -0.0030(8) -0.0064(9)
C7 0.0577(15) 0.0434(13) 0.0410(12) -0.0170(10) 0.0072(10) -0.0190(12)
C8 0.0450(13) 0.0681(18) 0.0483(14) -0.0344(13) 0.0011(11) -0.0194(13)
C9 0.0407(12) 0.0671(17) 0.0416(12) -0.0277(12) -0.0148(10) 0.0031(12)
C10 0.0393(11) 0.0402(12) 0.0279(10) -0.0085(8) -0.0092(8) 0.0021(9)
C11 0.0290(10) 0.0383(11) 0.0448(12) -0.0207(9) -0.0118(8) -0.0035(9)
C12 0.0314(10) 0.0208(8) 0.0302(9) -0.0047(7) -0.0057(7) -0.0073(7)
C13 0.0353(11) 0.0392(11) 0.0372(11) -0.0120(9) -0.0056(8) -0.0156(9)
C14 0.0508(13) 0.0469(13) 0.0365(11) -0.0164(10) -0.0057(10) -0.0201(11)
C15 0.0507(14) 0.0446(13) 0.0344(11) -0.0165(9) 0.0006(9) -0.0076(11)
C16 0.0333(11) 0.0484(13) 0.0379(11) -0.0092(10) -0.0032(9) -0.0014(10)
C17 0.0327(10) 0.0351(11) 0.0329(10) -0.0065(8) -0.0098(8) -0.0052(8)
C18 0.0429(12) 0.0549(14) 0.0296(10) -0.0123(9) -0.0017(9) -0.0187(11)
C19 0.0396(12) 0.0429(13) 0.0426(12) -0.0059(10) 0.0010(9) -0.0120(10)
C20 0.0371(11) 0.0338(11) 0.0488(12) -0.0040(9) -0.0103(9) -0.0147(9)
C21 0.0386(12) 0.0407(12) 0.0454(12) -0.0207(10) -0.0051(9) -0.0116(10)
B1 0.0287(11) 0.0265(11) 0.0352(11) -0.0040(9) -0.0103(9) -0.0018(9)

loop_
_atom_type_symbol
_atom_type_description
_atom_type_scat_dispersion_real
_atom_type_scat_dispersion_imag
_atom_type_scat_source
C C 0.0181 0.0091 'International Tables Vol C Tables 4.2.6.8 and 6.1.1.4'
H H 0.0000 0.0000 'International Tables Vol C Tables 4.2.6.8 and 6.1.1.4'
B B 0.0090 0.0039 'International Tables Vol C Tables 4.2.6.8 and 6.1.1.4'
Cu Cu -1.9646 0.5888 'International Tables Vol C Tables 4.2.6.8 and 6.1.1.4'
F F 0.0727 0.0534 'International Tables Vol C Tables 4.2.6.8 and 6.1.1.4'
N N 0.0311 0.0180 'International Tables Vol C Tables 4.2.6.8 and 6.1.1.4'
O O 0.0492 0.0322 'International Tables Vol C Tables 4.2.6.8 and 6.1.1.4'

loop_
_geom_angle_atom_site_label_1
_geom_angle_atom_site_label_2
_geom_angle_atom_site_label_3
_geom_angle
_geom_angle_site_symmetry_1
_geom_angle_site_symmetry_3
O1 Cu1 O1 179.999(2) 2_565 .
O1 Cu1 O2 92.16(6) 2_565 2_565
O1 Cu1 O2 87.84(6) . 2_565
O1 Cu1 O2 87.84(6) 2_565 .
O1 Cu1 O2 92.16(6) . .
O2 Cu1 O2 179.999(2) 2_565 .
O1 Cu1 O3 89.30(5) 2_565 .
O1 Cu1 O3 90.70(5) . .
O2 Cu1 O3 87.09(5) 2_565 .
O2 Cu1 O3 92.91(5) . .
O1 Cu1 O3 90.70(5) 2_565 2_565
O1 Cu1 O3 89.30(5) . 2_565
O2 Cu1 O3 92.91(5) 2_565 2_565
O2 Cu1 O3 87.09(5) . 2_565
O3 Cu1 O3 180.0 . 2_565
C1 O1 Cu1 124.14(12) . .
C3 O2 Cu1 122.83(12) . .
C21 O3 C18 104.89(16) . .
C21 O3 Cu1 124.83(13) . .
C18 O3 Cu1 118.13(12) . .
C1 N1 C4 122.41(17) . .
C1 N1 H1 117.2(17) . .
C4 N1 H1 120.1(17) . .
C3 N2 C11 123.02(17) . .
C3 N2 H2 116.1(16) . .
C11 N2 H2 120.9(16) . .
O1 C1 N1 120.98(17) . .
O1 C1 C2 121.54(16) . .
N1 C1 C2 117.48(17) . .
C1 C2 C3 109.94(15) . .
C1 C2 H2A 109.7 . .
C3 C2 H2A 109.7 . .
C1 C2 H2B 109.7 . .
C3 C2 H2B 109.7 . .
H2A C2 H2B 108.2 . .
O2 C3 N2 121.98(17) . .
O2 C3 C2 120.76(17) . .
N2 C3 C2 117.26(17) . .
N1 C4 C5 112.94(16) . .
N1 C4 H4A 109.0 . .
C5 C4 H4A 109.0 . .
N1 C4 H4B 109.0 . .
C5 C4 H4B 109.0 . .
H4A C4 H4B 107.8 . .
C10 C5 C6 119.2(2) . .
C10 C5 C4 119.91(19) . .
C6 C5 C4 120.94(19) . .
C7 C6 C5 120.2(2) . .
C7 C6 H6 119.9 . .
C5 C6 H6 119.9 . .
C8 C7 C6 120.0(3) . .
C8 C7 H7 120.0 . .
C6 C7 H7 120.0 . .
C9 C8 C7 120.2(2) . .
C9 C8 H8 119.9 . .
C7 C8 H8 119.9 . .
C8 C9 C10 119.7(2) . .
C8 C9 H9 120.2 . .
C10 C9 H9 120.2 . .
C9 C10 C5 120.7(2) . .
C9 C10 H10 119.6 . .
C5 C10 H10 119.6 . .
N2 C11 C12 113.20(17) . .
N2 C11 H11A 108.9 . .
C12 C11 H11A 108.9 . .
N2 C11 H11B 108.9 . .
C12 C11 H11B 108.9 . .
H11A C11 H11B 107.8 . .
C17 C12 C13 118.98(19) . .
C17 C12 C11 122.64(18) . .
C13 C12 C11 118.34(18) . .
C14 C13 C12 120.4(2) . .
C14 C13 H13 119.8 . .
C12 C13 H13 119.8 . .
C13 C14 C15 120.5(2) . .
C13 C14 H14 119.7 . .
C15 C14 H14 119.7 . .
C16 C15 C14 119.2(2) . .
C16 C15 H15 120.4 . .
C14 C15 H15 120.4 . .
C15 C16 C17 120.6(2) . .
C15 C16 H16 119.7 . .
C17 C16 H16 119.7 . .
C12 C17 C16 120.2(2) . .
C12 C17 H17 119.9 . .
C16 C17 H17 119.9 . .
O3 C18 C19 105.62(18) . .
O3 C18 H18A 110.6 . .
C19 C18 H18A 110.6 . .
O3 C18 H18B 110.6 . .
C19 C18 H18B 110.6 . .
H18A C18 H18B 108.7 . .
C18 C19 C20 103.26(19) . .
C18 C19 H19A 111.1 . .
C20 C19 H19A 111.1 . .
C18 C19 H19B 111.1 . .
C20 C19 H19B 111.1 . .
H19A C19 H19B 109.1 . .
C21 C20 C19 104.32(18) . .
C21 C20 H20A 110.9 . .
C19 C20 H20A 110.9 . .
C21 C20 H20B 110.9 . .
C19 C20 H20B 110.9 . .
H20A C20 H20B 108.9 . .
O3 C21 C20 105.92(17) . .
O3 C21 H21A 110.6 . .
C20 C21 H21A 110.6 . .
O3 C21 H21B 110.6 . .
C20 C21 H21B 110.6 . .
H21A C21 H21B 108.7 . .
F2 B1 F1 110.9(2) . .
F2 B1 F3 109.4(2) . .
F1 B1 F3 109.79(19) . .
F2 B1 F4 107.9(2) . .
F1 B1 F4 109.9(2) . .
F3 B1 F4 108.92(19) . .

loop_
_geom_bond_atom_site_label_1
_geom_bond_atom_site_label_2
_geom_bond_distance
_geom_bond_site_symmetry_2
Cu1 O1 1.9469(13) 2_565
Cu1 O1 1.9470(13) .
Cu1 O2 1.9766(13) 2_565
Cu1 O2 1.9766(13) .
Cu1 O3 2.3776(13) .
Cu1 O3 2.3776(13) 2_565
F1 B1 1.366(3) .
F2 B1 1.356(3) .
F3 B1 1.385(3) .
F4 B1 1.392(3) .
O1 C1 1.251(2) .
O2 C3 1.249(2) .
O3 C21 1.433(2) .
O3 C18 1.433(3) .
N1 C1 1.318(3) .
N1 C4 1.472(3) .
N1 H1 0.976(5) .
N2 C3 1.315(3) .
N2 C11 1.462(2) .
N2 H2 0.975(5) .
C1 C2 1.512(2) .
C2 C3 1.512(2) .
C2 H2A 0.9900 .
C2 H2B 0.9900 .
C4 C5 1.504(3) .
C4 H4A 0.9900 .
C4 H4B 0.9900 .
C5 C10 1.386(3) .
C5 C6 1.390(3) .
C6 C7 1.386(3) .
C6 H6 0.9500 .
C7 C8 1.383(4) .
C7 H7 0.9500 .
C8 C9 1.381(4) .
C8 H8 0.9500 .
C9 C10 1.386(4) .
C9 H9 0.9500 .
C10 H10 0.9500 .
C11 C12 1.510(3) .
C11 H11A 0.9900 .
C11 H11B 0.9900 .
C12 C17 1.387(3) .
C12 C13 1.392(3) .
C13 C14 1.383(3) .
C13 H13 0.9500 .
C14 C15 1.385(4) .
C14 H14 0.9500 .
C15 C16 1.382(4) .
C15 H15 0.9500 .
C16 C17 1.389(3) .
C16 H16 0.9500 .
C17 H17 0.9500 .
C18 C19 1.502(3) .
C18 H18A 0.9900 .
C18 H18B 0.9900 .
C19 C20 1.539(3) .
C19 H19A 0.9900 .
C19 H19B 0.9900 .
C20 C21 1.527(3) .
C20 H20A 0.9900 .
C20 H20B 0.9900 .
C21 H21A 0.9900 .
C21 H21B 0.9900 .

loop_
_geom_torsion_atom_site_label_1
_geom_torsion_atom_site_label_2
_geom_torsion_atom_site_label_3
_geom_torsion_atom_site_label_4
_geom_torsion
_geom_torsion_site_symmetry_1
O1 Cu1 O1 C1 -129(10) 2_565
O2 Cu1 O1 C1 -155.47(15) 2_565
O2 Cu1 O1 C1 24.53(15) .
O3 Cu1 O1 C1 -68.41(15) .
O3 Cu1 O1 C1 111.59(15) 2_565
O1 Cu1 O2 C3 162.02(15) 2_565
O1 Cu1 O2 C3 -17.98(15) .
O2 Cu1 O2 C3 161(5) 2_565
O3 Cu1 O2 C3 72.83(15) .
O3 Cu1 O2 C3 -107.17(15) 2_565
O1 Cu1 O3 C21 101.51(17) 2_565
O1 Cu1 O3 C21 -78.49(17) .
O2 Cu1 O3 C21 9.32(17) 2_565
O2 Cu1 O3 C21 -170.68(17) .
O3 Cu1 O3 C21 131(26) 2_565
O1 Cu1 O3 C18 -35.12(16) 2_565
O1 Cu1 O3 C18 144.88(16) .
O2 Cu1 O3 C18 -127.31(16) 2_565
O2 Cu1 O3 C18 52.69(16) .
O3 Cu1 O3 C18 -6(26) 2_565
Cu1 O1 C1 N1 -173.09(13) .
Cu1 O1 C1 C2 7.2(2) .
C4 N1 C1 O1 -0.6(3) .
C4 N1 C1 C2 179.12(16) .
O1 C1 C2 C3 -51.0(2) .
N1 C1 C2 C3 129.28(17) .
Cu1 O2 C3 N2 160.47(14) .
Cu1 O2 C3 C2 -19.7(2) .
C11 N2 C3 O2 0.4(3) .
C11 N2 C3 C2 -179.49(18) .
C1 C2 C3 O2 58.0(2) .
C1 C2 C3 N2 -122.11(18) .
C1 N1 C4 C5 -90.2(2) .
N1 C4 C5 C10 -101.4(2) .
N1 C4 C5 C6 79.2(2) .
C10 C5 C6 C7 0.8(3) .
C4 C5 C6 C7 -179.8(2) .
C5 C6 C7 C8 -0.7(3) .
C6 C7 C8 C9 0.5(4) .
C7 C8 C9 C10 -0.4(4) .
C8 C9 C10 C5 0.4(4) .
C6 C5 C10 C9 -0.6(3) .
C4 C5 C10 C9 -180.0(2) .
C3 N2 C11 C12 130.3(2) .
N2 C11 C12 C17 -10.3(3) .
N2 C11 C12 C13 171.64(19) .
C17 C12 C13 C14 -0.9(3) .
C11 C12 C13 C14 177.2(2) .
C12 C13 C14 C15 1.4(4) .
C13 C14 C15 C16 -0.7(4) .
C14 C15 C16 C17 -0.5(4) .
C13 C12 C17 C16 -0.3(3) .
C11 C12 C17 C16 -178.3(2) .
C15 C16 C17 C12 1.0(4) .
C21 O3 C18 C19 41.4(2) .
Cu1 O3 C18 C19 -174.33(14) .
O3 C18 C19 C20 -29.9(2) .
C18 C19 C20 C21 8.2(2) .
C18 O3 C21 C20 -35.4(2) .
Cu1 O3 C21 C20 -176.55(13) .
C19 C20 C21 O3 15.9(2) .
